data_4507168
loop_
_publ_author_name
'Huang, Wen-Huan'
'Yang, Guo-Ping'
'Chen, Jun'
'Chen, Xin'
'Zhang, Cui-Ping'
'Wang, Yao-Yu'
'Shi, Qi-Zhen'

_publ_section_title
;
 Solvent Influence on Sizes of Channels in Three New Co(II) Complexes,
 Exhibiting an Active Replaceable Coordinated Site
;
_journal_issue 1
_journal_name_full 'Crystal Growth &amp; Design'
_journal_page_first 66
_journal_paper_doi 10.1021/cg301146u
_journal_volume 13
_journal_year 2013
_chemical_formula_sum 'C58 H66 Co3 N4 O26'
_chemical_formula_weight 1411.94
_chemical_name_systematic
; 
 ? 
;
_space_group_IT_number 14
_symmetry_space_group_name_Hall '-P 2yn'
_symmetry_space_group_name_H-M 'P 1 21/n 1'
_atom_sites_solution_hydrogens geom
_atom_sites_solution_primary direct
_atom_sites_solution_secondary difmap
_audit_creation_method SHELXL-97
_cell_angle_alpha 90.00
_cell_angle_beta 115.64
_cell_angle_gamma 90.00
_cell_formula_units_Z 2
_cell_length_a 17.438
_cell_length_b 11.119
_cell_length_c 18.114
_cell_measurement_temperature 296(2)
_cell_volume 3166.338
_computing_structure_refinement 'SHELXL-97 (Sheldrick, 1997)'
_computing_structure_solution 'SHELXS-97 (Sheldrick, 1990)'
_diffrn_ambient_temperature 296(2)
_diffrn_measured_fraction_theta_full 0.998
_diffrn_measured_fraction_theta_max 0.998
_diffrn_radiation_monochromator graphite
_diffrn_radiation_source 'fine-focus sealed tube'
_diffrn_radiation_type MoK\a
_diffrn_radiation_wavelength 0.71073
_diffrn_reflns_av_R_equivalents 0.0268
_diffrn_reflns_av_sigmaI/netI 0.0338
_diffrn_reflns_limit_h_max 20
_diffrn_reflns_limit_h_min -17
_diffrn_reflns_limit_k_max 13
_diffrn_reflns_limit_k_min -11
_diffrn_reflns_limit_l_max 21
_diffrn_reflns_limit_l_min -20
_diffrn_reflns_number 15480
_diffrn_reflns_theta_full 25.09
_diffrn_reflns_theta_max 25.09
_diffrn_reflns_theta_min 1.35
_exptl_absorpt_coefficient_mu 0.863
_exptl_absorpt_correction_T_max 0.8362
_exptl_absorpt_correction_T_min 0.7474
_exptl_absorpt_correction_type multi-scan
_exptl_absorpt_process_details sadabs
_exptl_crystal_density_diffrn 1.481
_exptl_crystal_density_method 'not measured'
_exptl_crystal_F_000 1462
_exptl_crystal_size_max 0.32
_exptl_crystal_size_mid 0.28
_exptl_crystal_size_min 0.19
_refine_diff_density_max 2.566
_refine_diff_density_min -1.182
_refine_diff_density_rms 0.126
_refine_ls_extinction_method none
_refine_ls_goodness_of_fit_ref 1.047
_refine_ls_hydrogen_treatment mixed
_refine_ls_matrix_type full
_refine_ls_number_parameters 403
_refine_ls_number_reflns 5631
_refine_ls_number_restraints 0
_refine_ls_restrained_S_all 1.047
_refine_ls_R_factor_all 0.0699
_refine_ls_R_factor_gt 0.0572
_refine_ls_shift/su_max 0.010
_refine_ls_shift/su_mean 0.001
_refine_ls_structure_factor_coef Fsqd
_refine_ls_weighting_details 'calc w=1/[\s^2^(Fo^2^)+(0.0960P)^2^+6.8270P] where P=(Fo^2^+2Fc^2^)/3'
_refine_ls_weighting_scheme calc
_refine_ls_wR_factor_gt 0.1578
_refine_ls_wR_factor_ref 0.1720
_reflns_number_gt 4680
_reflns_number_total 5631
_reflns_threshold_expression >2sigma(I)
_cod_data_source_file cg301146u_si_003.cif
_cod_data_source_block xb5587_0m
_cod_original_cell_volume 3166.3
_cod_original_sg_symbol_H-M P2(1)/n
_cod_database_code 4507168

loop_
_symmetry_equiv_pos_as_xyz
'x, y, z'
'-x+1/2, y+1/2, -z+1/2'
'-x, -y, -z'
'x-1/2, -y-1/2, z-1/2'

loop_
_atom_site_label
_atom_site_type_symbol
_atom_site_fract_x
_atom_site_fract_y
_atom_site_fract_z
_atom_site_U_iso_or_equiv
_atom_site_adp_type
_atom_site_occupancy
_atom_site_symmetry_multiplicity
_atom_site_calc_flag
_atom_site_refinement_flags
O7 O 0.07298(18) 0.6350(3) 0.48712(17) 0.0360(7) Uani 1 1 d .
O8 O 0.1693(2) 0.7081(3) 0.60660(19) 0.0421(8) Uani 1 1 d .
C5 C 0.1435(3) 0.6805(4) 0.5325(3) 0.0292(9) Uani 1 1 d .
C6 C 0.2046(3) 0.7054(4) 0.4955(3) 0.0321(9) Uani 1 1 d .
C8 C 0.2808(3) 0.7641(4) 0.5408(3) 0.0425(11) Uani 1 1 d .
H8 H 0.2929 0.7917 0.5932 0.051 Uiso 1 1 calc R
C7 C 0.1866(3) 0.6657(4) 0.4175(3) 0.0436(11) Uani 1 1 d .
H7 H 0.1354 0.6269 0.3866 0.052 Uiso 1 1 calc R
O5 O 0.08492(16) 1.3806(3) 0.48279(17) 0.0354(7) Uani 1 1 d .
C12 C 0.1629(2) 1.3573(4) 0.5265(2) 0.0278(8) Uani 1 1 d .
C11 C 0.2101(3) 1.3031(4) 0.4819(3) 0.0313(9) Uani 1 1 d .
C10 C 0.1815(3) 1.3248(4) 0.3987(3) 0.0412(11) Uani 1 1 d .
H10 H 0.1327 1.3706 0.3713 0.049 Uiso 1 1 calc R
C9 C 0.2241(3) 1.2794(5) 0.3563(3) 0.0486(12) Uani 1 1 d .
H9 H 0.2046 1.2952 0.3006 0.058 Uiso 1 1 calc R
C1 C 0.9583(5) 0.8890(8) 0.4120(5) 0.089(2) Uiso 1 1 d .
H1A H 0.9723 0.8178 0.3903 0.134 Uiso 1 1 calc R
H1B H 0.9750 0.8786 0.4695 0.134 Uiso 1 1 calc R
H1C H 0.9878 0.9566 0.4036 0.134 Uiso 1 1 calc R
C2 C 0.8270(5) 0.9932(7) 0.4152(5) 0.088(2) Uiso 1 1 d .
H2A H 0.7668 1.0002 0.3822 0.132 Uiso 1 1 calc R
H2B H 0.8526 1.0714 0.4236 0.132 Uiso 1 1 calc R
H2C H 0.8373 0.9584 0.4671 0.132 Uiso 1 1 calc R
C3 C 0.8099(6) 0.8883(8) 0.3116(5) 0.091(2) Uiso 1 1 d .
C4 C 0.8561(5) 0.8025(8) 0.2597(5) 0.095(2) Uiso 1 1 d .
H4A H 0.8417 0.8373 0.2069 0.143 Uiso 1 1 calc R
H4B H 0.8349 0.7216 0.2532 0.143 Uiso 1 1 calc R
H4C H 0.9168 0.8020 0.2908 0.143 Uiso 1 1 calc R
C13 C 0.5288(3) 0.9662(4) 0.2687(3) 0.0307(9) Uani 1 1 d .
C14 C 0.4735(2) 0.9652(4) 0.3141(2) 0.0287(8) Uani 1 1 d .
C15 C 0.4553(3) 0.8596(4) 0.3429(3) 0.0334(9) Uani 1 1 d .
H15 H 0.4817 0.7882 0.3400 0.040 Uiso 1 1 calc R
C16 C 0.4357(3) 1.0717(4) 0.3204(3) 0.0360(10) Uani 1 1 d .
H16 H 0.4486 1.1433 0.3017 0.043 Uiso 1 1 calc R
C17 C 0.3784(3) 1.0709(4) 0.3547(3) 0.0391(10) Uani 1 1 d .
C18 C 0.3582(3) 0.9654(4) 0.3828(3) 0.0383(10) Uani 1 1 d .
H18 H 0.3194 0.9651 0.4054 0.046 Uiso 1 1 calc R
C19 C 0.3972(3) 0.8608(4) 0.3765(3) 0.0384(10) Uani 1 1 d .
C20 C 0.3200(3) 0.7401(4) 0.4309(3) 0.0455(12) Uani 1 1 d .
C21 C 0.2445(4) 0.6832(5) 0.3848(3) 0.0533(14) Uani 1 1 d .
H21 H 0.2323 0.6565 0.3322 0.064 Uiso 1 1 calc R
C22 C 0.3393(3) 0.7822(5) 0.5087(3) 0.0489(12) Uani 1 1 d .
H22 H 0.3903 0.8219 0.5389 0.059 Uiso 1 1 calc R
C23 C 0.2959(3) 1.2106(4) 0.3968(3) 0.0429(11) Uani 1 1 d .
C24 C 0.3259(3) 1.1864(4) 0.4795(3) 0.0440(11) Uani 1 1 d .
H24 H 0.3743 1.1395 0.5064 0.053 Uiso 1 1 calc R
C25 C 0.2824(3) 1.2337(4) 0.5217(3) 0.0366(10) Uani 1 1 d .
H25 H 0.3021 1.2184 0.5774 0.044 Uiso 1 1 calc R
C26 C 0.5812(6) 0.5298(9) 0.4003(5) 0.120(3) Uani 1 1 d .
H26A H 0.6052 0.5728 0.3693 0.180 Uiso 1 1 calc R
H26B H 0.6153 0.4602 0.4248 0.180 Uiso 1 1 calc R
H26C H 0.5800 0.5811 0.4424 0.180 Uiso 1 1 calc R
C27 C 0.4432(8) 0.4381(10) 0.3841(8) 0.151(5) Uani 1 1 d .
H27A H 0.3868 0.4205 0.3434 0.227 Uiso 1 1 calc R
H27B H 0.4402 0.4936 0.4233 0.227 Uiso 1 1 calc R
H27C H 0.4701 0.3651 0.4114 0.227 Uiso 1 1 calc R
C28 C 0.3754(6) 0.4746(11) 0.2121(8) 0.157(5) Uani 1 1 d .
H28A H 0.3663 0.3937 0.2251 0.236 Uiso 1 1 calc R
H28B H 0.3679 0.4781 0.1564 0.236 Uiso 1 1 calc R
H28C H 0.3353 0.5273 0.2189 0.236 Uiso 1 1 calc R
C29 C 0.4653(6) 0.5136(6) 0.2690(6) 0.093(2) Uani 1 1 d .
Co1 Co 0.62576(3) 0.82493(5) 0.19296(3) 0.02676(19) Uani 1 1 d .
Co2 Co 0.5000 1.0000 0.0000 0.0231(2) Uani 1 2 d S
N2 N 0.4927(6) 0.4913(6) 0.3448(5) 0.104(2) Uani 1 1 d .
N1 N 0.8668(6) 0.9100(9) 0.3701(6) 0.135(3) Uiso 1 1 d .
O6 O 0.3803(3) 0.7491(3) 0.3995(3) 0.0654(12) Uani 1 1 d .
O3 O 0.3379(3) 1.1796(3) 0.3495(3) 0.0692(13) Uani 1 1 d .
O2 O 0.5316(3) 1.0614(3) 0.2347(2) 0.0573(10) Uani 1 1 d .
O1 O 0.5643(2) 0.8690(3) 0.2663(2) 0.0406(7) Uani 1 1 d .
O10 O 0.5107(3) 0.5630(5) 0.2399(3) 0.0903(16) Uani 1 1 d .
O3W O 0.6642(2) 0.6591(3) 0.2543(2) 0.0415(8) Uani 1 1 d .
H3WB H 0.7068 0.6692 0.2974 0.062 Uiso 1 1 calc R
O9 O 0.7360(2) 0.9056(4) 0.2728(2) 0.0588(10) Uani 1 1 d .
O1W O 0.58271(16) 0.9973(2) 0.12931(16) 0.0270(6) Uani 1 1 d .
O2W O 0.5161(2) 0.7217(3) 0.1218(2) 0.0420(8) Uani 1 1 d .
H2WA H 0.4777 0.7666 0.0922 0.063 Uiso 1 1 calc R
O4 O 0.20050(19) 1.3787(3) 0.60062(18) 0.0441(8) Uani 1 1 d .
H2WB H 0.495(4) 0.683(5) 0.151(4) 0.059(17) Uiso 1 1 d .
H3WA H 0.629(5) 0.623(8) 0.252(5) 0.10(3) Uiso 1 1 d .

loop_
_atom_site_aniso_label
_atom_site_aniso_U_11
_atom_site_aniso_U_22
_atom_site_aniso_U_33
_atom_site_aniso_U_23
_atom_site_aniso_U_13
_atom_site_aniso_U_12
O7 0.0306(15) 0.0458(17) 0.0361(16) 0.0025(13) 0.0187(13) -0.0082(13)
O8 0.0446(18) 0.056(2) 0.0404(18) -0.0110(15) 0.0320(15) -0.0182(15)
C5 0.031(2) 0.030(2) 0.035(2) 0.0007(17) 0.0226(18) -0.0018(16)
C6 0.034(2) 0.032(2) 0.040(2) 0.0025(18) 0.0253(19) -0.0025(17)
C8 0.041(2) 0.051(3) 0.046(3) -0.003(2) 0.028(2) -0.011(2)
C7 0.050(3) 0.048(3) 0.046(3) -0.007(2) 0.033(2) -0.011(2)
O5 0.0218(14) 0.0486(18) 0.0350(16) -0.0152(13) 0.0116(12) 0.0064(12)
C12 0.0249(19) 0.031(2) 0.032(2) -0.0017(17) 0.0167(17) 0.0039(16)
C11 0.027(2) 0.034(2) 0.038(2) -0.0046(18) 0.0197(18) 0.0030(17)
C10 0.039(2) 0.051(3) 0.042(3) 0.004(2) 0.025(2) 0.016(2)
C9 0.061(3) 0.056(3) 0.045(3) 0.010(2) 0.038(2) 0.020(2)
C13 0.035(2) 0.033(2) 0.036(2) -0.0032(18) 0.0262(19) -0.0013(17)
C14 0.029(2) 0.037(2) 0.030(2) -0.0001(17) 0.0209(17) 0.0004(17)
C15 0.034(2) 0.035(2) 0.044(2) -0.0008(19) 0.029(2) 0.0023(18)
C16 0.047(2) 0.033(2) 0.045(2) 0.0034(19) 0.037(2) 0.0062(19)
C17 0.047(3) 0.039(2) 0.048(3) 0.005(2) 0.036(2) 0.012(2)
C18 0.040(2) 0.047(3) 0.047(3) -0.001(2) 0.037(2) 0.002(2)
C19 0.043(2) 0.037(2) 0.052(3) 0.001(2) 0.036(2) -0.003(2)
C20 0.057(3) 0.037(2) 0.070(3) 0.005(2) 0.054(3) 0.001(2)
C21 0.077(4) 0.053(3) 0.056(3) -0.007(2) 0.053(3) -0.012(3)
C22 0.040(3) 0.053(3) 0.066(3) -0.001(3) 0.035(2) -0.013(2)
C23 0.050(3) 0.037(2) 0.064(3) 0.002(2) 0.046(3) 0.008(2)
C24 0.038(2) 0.045(3) 0.057(3) 0.000(2) 0.028(2) 0.015(2)
C25 0.032(2) 0.043(2) 0.039(2) -0.0007(19) 0.0196(19) 0.0091(19)
C26 0.140(8) 0.102(7) 0.086(6) 0.013(5) 0.019(6) -0.042(6)
C27 0.211(12) 0.124(8) 0.195(12) -0.008(8) 0.159(11) -0.043(8)
C28 0.069(6) 0.149(10) 0.210(13) 0.012(9) 0.019(7) -0.035(6)
C29 0.109(6) 0.054(4) 0.121(7) 0.013(4) 0.055(6) 0.006(4)
Co1 0.0239(3) 0.0352(3) 0.0276(3) 0.0030(2) 0.0172(2) 0.0053(2)
Co2 0.0190(4) 0.0285(4) 0.0273(4) 0.0037(3) 0.0152(3) 0.0004(3)
N2 0.158(7) 0.065(4) 0.123(6) 0.007(4) 0.093(6) -0.006(4)
O6 0.092(3) 0.0384(19) 0.119(3) 0.007(2) 0.095(3) 0.0024(19)
O3 0.109(3) 0.050(2) 0.102(3) 0.026(2) 0.095(3) 0.037(2)
O2 0.095(3) 0.0344(18) 0.087(3) 0.0077(17) 0.080(2) 0.0095(18)
O1 0.0482(18) 0.0404(17) 0.0543(19) 0.0085(14) 0.0419(16) 0.0119(14)
O10 0.079(3) 0.093(4) 0.088(3) 0.032(3) 0.027(3) -0.026(3)
O3W 0.0392(19) 0.0442(19) 0.0354(18) 0.0092(14) 0.0107(15) 0.0099(16)
O9 0.0297(17) 0.067(2) 0.070(2) -0.0074(19) 0.0126(17) -0.0015(16)
O1W 0.0270(14) 0.0320(15) 0.0273(14) 0.0035(11) 0.0166(12) 0.0018(11)
O2W 0.0369(17) 0.0488(19) 0.0355(17) 0.0106(15) 0.0111(14) 0.0010(14)
O4 0.0348(16) 0.065(2) 0.0318(17) -0.0060(15) 0.0139(14) 0.0161(15)

loop_
_atom_type_symbol
_atom_type_description
_atom_type_scat_dispersion_real
_atom_type_scat_dispersion_imag
_atom_type_scat_source
C C 0.0033 0.0016 'International Tables Vol C Tables 4.2.6.8 and 6.1.1.4'
H H 0.0000 0.0000 'International Tables Vol C Tables 4.2.6.8 and 6.1.1.4'
N N 0.0061 0.0033 'International Tables Vol C Tables 4.2.6.8 and 6.1.1.4'
O O 0.0106 0.0060 'International Tables Vol C Tables 4.2.6.8 and 6.1.1.4'
Co Co 0.3494 0.9721 'International Tables Vol C Tables 4.2.6.8 and 6.1.1.4'

loop_
_geom_angle_atom_site_label_1
_geom_angle_atom_site_label_2
_geom_angle_atom_site_label_3
_geom_angle
_geom_angle_site_symmetry_1
_geom_angle_site_symmetry_3
C5 O7 Co2 134.7(3) . 2_545
C5 O8 Co1 133.9(3) . 4_576
O7 C5 O8 126.7(4) . .
O7 C5 C6 117.5(4) . .
O8 C5 C6 115.8(4) . .
C7 C6 C8 119.4(4) . .
C7 C6 C5 120.3(4) . .
C8 C6 C5 120.2(4) . .
C6 C8 C22 120.6(4) . .
C6 C7 C21 120.5(5) . .
C12 O5 Co2 131.9(2) . 2
O4 C12 O5 124.0(3) . .
O4 C12 C11 120.3(3) . .
O5 C12 C11 115.8(3) . .
C25 C11 C10 118.8(4) . .
C25 C11 C12 122.0(4) . .
C10 C11 C12 119.3(4) . .
C9 C10 C11 121.0(4) . .
C23 C9 C10 119.4(4) . .
N1 C3 O9 144.7(10) . .
N1 C3 C4 101.4(8) . .
O9 C3 C4 113.7(7) . .
O2 C13 O1 126.4(4) . .
O2 C13 C14 116.7(4) . .
O1 C13 C14 116.9(4) . .
C15 C14 C16 120.1(3) . .
C15 C14 C13 121.2(4) . .
C16 C14 C13 118.5(4) . .
C14 C15 C19 119.3(4) . .
C14 C16 C17 119.6(4) . .
O3 C17 C18 124.2(4) . .
O3 C17 C16 114.2(4) . .
C18 C17 C16 121.2(4) . .
C19 C18 C17 118.1(4) . .
C18 C19 O6 123.8(4) . .
C18 C19 C15 121.7(4) . .
O6 C19 C15 114.4(4) . .
C21 C20 C22 121.6(4) . .
C21 C20 O6 118.5(5) . .
C22 C20 O6 119.8(5) . .
C20 C21 C7 119.3(5) . .
C20 C22 C8 118.7(5) . .
C9 C23 C24 121.1(4) . .
C9 C23 O3 114.2(4) . .
C24 C23 O3 124.4(4) . .
C23 C24 C25 118.7(4) . .
C11 C25 C24 121.0(4) . .
O10 C29 N2 122.1(9) . .
O10 C29 C28 119.6(9) . .
N2 C29 C28 118.2(9) . .
O9 Co1 O8 94.21(15) . 4_675
O9 Co1 O1 91.78(15) . .
O8 Co1 O1 171.12(13) 4_675 .
O9 Co1 O3W 91.39(15) . .
O8 Co1 O3W 96.16(14) 4_675 .
O1 Co1 O3W 90.24(13) . .
O9 Co1 O2W 172.23(15) . .
O8 Co1 O2W 88.46(14) 4_675 .
O1 Co1 O2W 86.45(14) . .
O3W Co1 O2W 81.06(14) . .
O9 Co1 O1W 89.49(13) . .
O8 Co1 O1W 84.87(11) 4_675 .
O1 Co1 O1W 88.63(11) . .
O3W Co1 O1W 178.59(13) . .
O2W Co1 O1W 98.02(11) . .
O7 Co2 O7 180.00(16) 4_675 2
O7 Co2 O5 93.80(12) 4_675 2_545
O7 Co2 O5 86.20(12) 2 2_545
O7 Co2 O5 86.20(12) 4_675 4_685
O7 Co2 O5 93.80(12) 2 4_685
O5 Co2 O5 180.00(15) 2_545 4_685
O7 Co2 O1W 87.54(11) 4_675 .
O7 Co2 O1W 92.46(11) 2 .
O5 Co2 O1W 90.76(10) 2_545 .
O5 Co2 O1W 89.24(10) 4_685 .
O7 Co2 O1W 92.46(11) 4_675 3_675
O7 Co2 O1W 87.54(11) 2 3_675
O5 Co2 O1W 89.24(10) 2_545 3_675
O5 Co2 O1W 90.76(10) 4_685 3_675
O1W Co2 O1W 180.0 . 3_675
C29 N2 C27 125.6(10) . .
C29 N2 C26 117.9(8) . .
C27 N2 C26 116.4(9) . .
C3 N1 C1 141.2(11) . .
C3 N1 C2 101.9(9) . .
C1 N1 C2 116.9(8) . .
C19 O6 C20 118.8(4) . .
C17 O3 C23 124.4(4) . .
C13 O1 Co1 128.3(3) . .
C3 O9 Co1 142.6(5) . .
Co2 O1W Co1 119.92(12) . .

loop_
_geom_bond_atom_site_label_1
_geom_bond_atom_site_label_2
_geom_bond_distance
_geom_bond_site_symmetry_2
O7 C5 1.252(5) .
O7 Co2 2.045(3) 2_545
O8 C5 1.254(5) .
O8 Co1 2.046(3) 4_576
C5 C6 1.510(5) .
C6 C7 1.381(6) .
C6 C8 1.387(6) .
C8 C22 1.391(6) .
C7 C21 1.388(6) .
O5 C12 1.270(5) .
O5 Co2 2.110(3) 2
C12 O4 1.236(5) .
C12 C11 1.506(5) .
C11 C25 1.384(6) .
C11 C10 1.388(6) .
C10 C9 1.377(6) .
C9 C23 1.376(7) .
C1 N1 1.459(11) .
C2 N1 1.579(11) .
C3 N1 1.121(11) .
C3 O9 1.187(9) .
C3 C4 1.760(11) .
C13 O2 1.237(5) .
C13 O1 1.255(5) .
C13 C14 1.513(5) .
C14 C15 1.377(6) .
C14 C16 1.385(6) .
C15 C19 1.389(5) .
C16 C17 1.386(5) .
C17 O3 1.382(5) .
C17 C18 1.384(6) .
C18 C19 1.377(6) .
C19 O6 1.383(6) .
C20 C21 1.371(8) .
C20 C22 1.381(7) .
C20 O6 1.400(5) .
C23 C24 1.383(7) .
C23 O3 1.391(5) .
C24 C25 1.393(6) .
C26 N2 1.495(11) .
C27 N2 1.461(10) .
C28 C29 1.520(12) .
C29 O10 1.251(9) .
C29 N2 1.268(11) .
Co1 O9 2.045(3) .
Co1 O8 2.046(3) 4_675
Co1 O1 2.094(3) .
Co1 O3W 2.107(3) .
Co1 O2W 2.122(3) .
Co1 O1W 2.195(3) .
Co2 O7 2.045(3) 4_675
Co2 O7 2.045(3) 2
Co2 O5 2.110(3) 2_545
Co2 O5 2.110(3) 4_685
Co2 O1W 2.155(3) .
Co2 O1W 2.155(3) 3_675
